data_1001599
loop_
_publ_author_name
'Borel, M M'
'Guesdon, A'
'Leclaire, A'
'Grandin, A'
'Raveau, B'

_publ_section_title
;
New mixed-valent molybdenum monophosphates with the KMo~3~P~2~O~14~
structure
;
_journal_coden_ASTM ZAACAB
_journal_name_full
;
Zeitschrift fuer Anorganische und Allgemeine Chemie
;
_journal_page_first 569
_journal_page_last 573
_journal_paper_doi 10.1002/zaac.19946200331
_journal_volume 620
_journal_year 1994
_chemical_formula_structural 'Sr (Mo3 P2 O14)'
_chemical_formula_sum 'Mo3 O14 P2 Sr'
_chemical_name_systematic 'Strontium phyllo-molybdophosphate *'
_space_group_IT_number 11
_symmetry_cell_setting monoclinic
_symmetry_Int_Tables_number 11
_symmetry_space_group_name_Hall '-P 2yb'
_symmetry_space_group_name_H-M 'P 1 21/m 1'
_cell_angle_alpha 90
_cell_angle_beta 112.83(2)
_cell_angle_gamma 90
_cell_formula_units_Z 2
_cell_length_a 8.288(1)
_cell_length_b 6.430(1)
_cell_length_c 10.648(3)
_cell_volume 523.0
_exptl_crystal_density_meas 4.2
_refine_ls_R_factor_all 0.052
_cod_database_code 1001599

loop_
_symmetry_equiv_pos_as_xyz
x,y,z
-x,1/2+y,-z
-x,-y,-z
x,1/2-y,z

loop_
_atom_site_label
_atom_site_type_symbol
_atom_site_symmetry_multiplicity
_atom_site_Wyckoff_symbol
_atom_site_fract_x
_atom_site_fract_y
_atom_site_fract_z
_atom_site_occupancy
_atom_site_attached_hydrogens
_atom_site_calc_flag
Mo1 Mo5+ 2 e 0.2494(3) 0.25 0.0143(3) 1. 0 d
Mo2 Mo5+ 2 e 0.2620(3) 0.25 0.3314(3) 1. 0 d
Mo3 Mo6+ 2 e 0.8359(3) 0.25 0.3782(3) 1. 0 d
P1 P5+ 2 e 0.8442(9) 0.25 0.0617(8) 1. 0 d
P2 P5+ 2 e 0.1186(9) 0.75 0.2998(8) 1. 0 d
Sr1 Sr2+ 2 e 0.4843(3) 0.75 0.2506(3) 1. 0 d
O1 O2- 2 e 0.398(2) 0.25 -0.060(2) 1. 0 d
O2 O2- 2 e 0.038(2) 0.25 0.834(2) 1. 0 d
O3 O2- 4 f 0.237(2) 0.561(3) 0.034(1) 1. 0 d
O4 O2- 2 e 0.374(2) 0.25 0.204(2) 1. 0 d
O5 O2- 2 e 0.041(2) 0.25 0.114(2) 1. 0 d
O6 O2- 2 e 0.427(2) 0.25 0.478(2) 1. 0 d
O7 O2- 2 e 0.062(2) 0.25 0.388(2) 1. 0 d
O8 O2- 4 f 0.238(2) 0.568(2) 0.306(1) 1. 0 d
O9 O2- 4 f 0.715(2) 0.027(3) 0.360(1) 1. 0 d
O10 O2- 2 e 0.775(2) 0.25 0.172(2) 1. 0 d
O11 O2- 2 e 0.935(2) 0.25 0.577(2) 1. 0 d

loop_
_atom_type_symbol
_atom_type_oxidation_number
Mo5+ 5.000
Mo6+ 6.000
P5+ 5.000
Sr2+ 2.000
O2- -2.000
